data_7028308
loop_
_publ_author_name
'Ghosh, Totan'
'Adhikary, Jaydeep'
'Chakraborty, Prateeti'
'Sukul, Pradip K.'
'Jana, Mahendra Sekhar'
'Mondal, Tapan Kumar'
'Zangrando, Ennio'
'Das, Debasis'

_publ_section_title
;
 A radical pathway in catecholase activity with nickel(II) complexes of
 phenol based &quot;end-off&quot; compartmental ligands.
;
_journal_issue 2
_journal_name_full 'Dalton transactions (Cambridge, England : 2003)'
_journal_page_first 841
_journal_page_last 852
_journal_paper_doi 10.1039/c3dt51419f
_journal_volume 43
_journal_year 2014
_chemical_formula_moiety 'C24 H39 N7 Ni2 O3 S3, C H4 O'
_chemical_formula_sum 'C25 H43 N7 Ni2 O4 S3'
_chemical_formula_weight 719.26
_chemical_name_systematic
;
 ?
;
_space_group_IT_number 4
_symmetry_cell_setting monoclinic
_symmetry_space_group_name_Hall 'P 2yb'
_symmetry_space_group_name_H-M 'P 1 21 1'
_atom_sites_solution_hydrogens geom
_atom_sites_solution_primary direct
_atom_sites_solution_secondary difmap
_audit_creation_method SHELXL-97
_cell_angle_alpha 90.00
_cell_angle_beta 98.3320(10)
_cell_angle_gamma 90.00
_cell_formula_units_Z 2
_cell_length_a 9.8340(3)
_cell_length_b 17.6823(6)
_cell_length_c 10.1316(4)
_cell_measurement_reflns_used 7109
_cell_measurement_temperature 293(2)
_cell_measurement_theta_max 27.01
_cell_measurement_theta_min 2.57
_cell_volume 1743.17(11)
_computing_structure_refinement 'SHELXL-97 (Sheldrick, 2008)'
_diffrn_ambient_temperature 293(2)
_diffrn_measured_fraction_theta_full 0.963
_diffrn_measured_fraction_theta_max 0.963
_diffrn_measurement_device_type 'Bruker APEX-2 CCD area detector'
_diffrn_measurement_method '/w scans'
_diffrn_radiation_monochromator graphite
_diffrn_radiation_source 'fine-focus sealed tube'
_diffrn_radiation_type MoK\a
_diffrn_radiation_wavelength 0.71073
_diffrn_reflns_av_R_equivalents 0.0796
_diffrn_reflns_av_sigmaI/netI 0.0683
_diffrn_reflns_limit_h_max 11
_diffrn_reflns_limit_h_min -12
_diffrn_reflns_limit_k_max 23
_diffrn_reflns_limit_k_min -22
_diffrn_reflns_limit_l_max 13
_diffrn_reflns_limit_l_min -13
_diffrn_reflns_number 23821
_diffrn_reflns_theta_full 28.49
_diffrn_reflns_theta_max 28.49
_diffrn_reflns_theta_min 2.03
_exptl_absorpt_coefficient_mu 1.299
_exptl_absorpt_correction_T_max 0.798
_exptl_absorpt_correction_T_min 0.702
_exptl_absorpt_correction_type multi-scan
_exptl_absorpt_process_details 'Bruker (2001). SADABS. Bruker AXS Inc., Madison, Wisconsin, USA'
_exptl_crystal_colour green
_exptl_crystal_density_diffrn 1.370
_exptl_crystal_density_method 'not measured'
_exptl_crystal_description block
_exptl_crystal_F_000 756
_exptl_crystal_size_max 0.42
_exptl_crystal_size_mid 0.38
_exptl_crystal_size_min 0.32
_refine_diff_density_max 0.245
_refine_diff_density_min -0.248
_refine_diff_density_rms 0.053
_refine_ls_abs_structure_details 'Flack H D (1983), Acta Cryst. A39, 876-881'
_refine_ls_abs_structure_Flack 0.001(9)
_refine_ls_extinction_method none
_refine_ls_goodness_of_fit_ref 0.902
_refine_ls_hydrogen_treatment mixed
_refine_ls_matrix_type full
_refine_ls_number_parameters 407
_refine_ls_number_reflns 7492
_refine_ls_number_restraints 5
_refine_ls_restrained_S_all 0.902
_refine_ls_R_factor_all 0.0611
_refine_ls_R_factor_gt 0.0372
_refine_ls_shift/su_max 0.001
_refine_ls_shift/su_mean 0.000
_refine_ls_structure_factor_coef Fsqd
_refine_ls_weighting_details 'calc w=1/[\s^2^(Fo^2^)+(0.0331P)^2^+0.0000P] where P=(Fo^2^+2Fc^2^)/3'
_refine_ls_weighting_scheme calc
_refine_ls_wR_factor_gt 0.0710
_refine_ls_wR_factor_ref 0.0778
_reflns_number_gt 5291
_reflns_number_total 7492
_reflns_threshold_expression >2\s(I)
_cod_data_source_file c3dt51419f.txt
_cod_data_source_block 1
_cod_depositor_comments
;
The following automatic conversions were performed:

'_exptl_absorpt_correction_type' value 'MULTI-SCAN' changed to
'multi-scan' according to
/usr/data/users/saulius/automatic-downloads/current/RSC/lib/dictionaries/cif_core.dic
dictionary named 'cif_core.dic' version 2.4.2 from 2011-04-26.

Automatic conversion script
Id: cif_fix_values 2281 2013-09-26 08:29:07Z andrius 
;
_cod_original_sg_symbol_H-M 'P 21'
_cod_database_code 7028308

loop_
_symmetry_equiv_pos_as_xyz
'x, y, z'
'-x, y+1/2, -z'

loop_
_atom_site_label
_atom_site_type_symbol
_atom_site_fract_x
_atom_site_fract_y
_atom_site_fract_z
_atom_site_U_iso_or_equiv
_atom_site_adp_type
_atom_site_occupancy
_atom_site_symmetry_multiplicity
_atom_site_calc_flag
_atom_site_refinement_flags
_atom_site_disorder_assembly
_atom_site_disorder_group
Ni2 Ni 0.84024(4) 0.17024(2) 0.70139(4) 0.04558(12) Uani 1 1 d . A .
Ni1 Ni 0.72923(4) 0.27030(2) 0.45357(4) 0.04628(12) Uani 1 1 d . A .
O1 O 0.7728(2) 0.16048(13) 0.50281(19) 0.0464(5) Uani 1 1 d . . .
O1W O 0.5371(3) 0.25072(15) 0.5190(3) 0.0609(7) Uani 1 1 d D . .
H12 H 0.471(4) 0.219(2) 0.488(4) 0.091 Uiso 1 1 d D . .
H11 H 0.554(5) 0.231(2) 0.589(3) 0.091 Uiso 1 1 d D . .
N2 N 0.8820(3) 0.06024(16) 0.7118(2) 0.0526(7) Uani 1 1 d . . .
N3 N 0.6616(3) 0.38120(17) 0.3830(3) 0.0588(8) Uani 1 1 d . . .
N4 N 0.9267(3) 0.16926(19) 0.9086(2) 0.0596(7) Uani 1 1 d . . .
C1 C 0.7454(3) 0.09917(19) 0.4326(3) 0.0396(8) Uani 1 1 d . . .
C2 C 0.6808(3) 0.10205(19) 0.2974(3) 0.0451(8) Uani 1 1 d . . .
C3 C 0.6546(3) 0.0352(2) 0.2252(3) 0.0495(8) Uani 1 1 d . . .
H3A H 0.6116 0.0388 0.1374 0.059 Uiso 1 1 calc R . .
C4 C 0.6882(3) -0.03605(18) 0.2755(3) 0.0456(8) Uani 1 1 d . . .
C5 C 0.6520(3) -0.1070(2) 0.1904(3) 0.0549(9) Uani 1 1 d . . .
C6 C 0.7523(4) -0.03771(18) 0.4051(3) 0.0492(8) Uani 1 1 d . . .
H6 H 0.7776 -0.0846 0.4423 0.059 Uiso 1 1 calc R . .
C7 C 0.7820(3) 0.02590(18) 0.4848(3) 0.0432(7) Uani 1 1 d . . .
C8 C 0.8482(4) 0.01125(18) 0.6201(3) 0.0527(9) Uani 1 1 d . . .
H8 H 0.8679 -0.0390 0.6422 0.063 Uiso 1 1 calc R . .
C9 C 0.9521(5) 0.0360(2) 0.8433(3) 0.0772(12) Uani 1 1 d . . .
H9A H 1.0510 0.0380 0.8455 0.093 Uiso 1 1 calc R . .
H9B H 0.9265 -0.0155 0.8615 0.093 Uiso 1 1 calc R . .
C10 C 0.9080(5) 0.0895(2) 0.9465(4) 0.0808(14) Uani 1 1 d . . .
H10A H 0.8122 0.0807 0.9544 0.097 Uiso 1 1 calc R . .
H10B H 0.9621 0.0796 1.0327 0.097 Uiso 1 1 calc R . .
C11 C 1.0717(4) 0.1923(3) 0.9328(4) 0.0804(13) Uani 1 1 d . . .
H11A H 1.1069 0.1856 1.0255 0.121 Uiso 1 1 calc R . .
H11B H 1.0794 0.2445 0.9091 0.121 Uiso 1 1 calc R . .
H11C H 1.1237 0.1617 0.8798 0.121 Uiso 1 1 calc R . .
C12 C 0.8499(5) 0.2170(3) 0.9926(4) 0.0902(14) Uani 1 1 d . . .
H12A H 0.7531 0.2092 0.9672 0.135 Uiso 1 1 calc R . .
H12B H 0.8715 0.2692 0.9803 0.135 Uiso 1 1 calc R . .
H12C H 0.8754 0.2035 1.0846 0.135 Uiso 1 1 calc R . .
C13 C 0.6340(3) 0.1711(2) 0.2267(3) 0.0499(8) Uani 1 1 d . A .
H13 H 0.5886 0.1656 0.1401 0.060 Uiso 1 1 calc R . .
N1 N 0.6490(3) 0.23776(17) 0.2712(3) 0.0537(8) Uani 1 1 d . . .
C14 C 0.5917(6) 0.3010(3) 0.1875(4) 0.0853(14) Uani 1 1 d . A .
H14A H 0.6584 0.3174 0.1319 0.102 Uiso 0.607(13) 1 calc PR A 1
H14B H 0.5104 0.2840 0.1293 0.102 Uiso 0.607(13) 1 calc PR A 1
H14C H 0.6064 0.2923 0.0961 0.102 Uiso 0.393(13) 1 calc PR A 2
H14D H 0.4934 0.3039 0.1890 0.102 Uiso 0.393(13) 1 calc PR A 2
C15 C 0.5566(13) 0.3626(4) 0.2641(8) 0.075(3) Uani 0.607(13) 1 d P A 1
H15A H 0.4698 0.3516 0.2950 0.090 Uiso 0.607(13) 1 calc PR A 1
H15B H 0.5430 0.4069 0.2071 0.090 Uiso 0.607(13) 1 calc PR A 1
C16 C 0.7672(9) 0.4320(4) 0.3493(14) 0.093(4) Uani 0.607(13) 1 d P A 1
H16A H 0.8169 0.4080 0.2861 0.139 Uiso 0.607(13) 1 calc PR A 1
H16B H 0.8293 0.4442 0.4285 0.139 Uiso 0.607(13) 1 calc PR A 1
H16C H 0.7252 0.4775 0.3111 0.139 Uiso 0.607(13) 1 calc PR A 1
C17 C 0.5858(10) 0.4217(4) 0.4778(10) 0.079(3) Uani 0.607(13) 1 d P A 1
H17A H 0.5177 0.3887 0.5054 0.119 Uiso 0.607(13) 1 calc PR A 1
H17B H 0.5417 0.4655 0.4350 0.119 Uiso 0.607(13) 1 calc PR A 1
H17C H 0.6490 0.4371 0.5544 0.119 Uiso 0.607(13) 1 calc PR A 1
C15B C 0.6549(19) 0.3714(7) 0.2341(11) 0.070(4) Uani 0.393(13) 1 d P A 2
H15C H 0.5885 0.4092 0.1948 0.084 Uiso 0.393(13) 1 d PR A 2
H15D H 0.7384 0.3781 0.2059 0.084 Uiso 0.393(13) 1 d PR A 2
C16B C 0.7690(19) 0.4396(10) 0.4294(18) 0.104(6) Uiso 0.393(13) 1 d P A 2
H16D H 0.8554 0.4244 0.4043 0.156 Uiso 0.393(13) 1 calc PR A 2
H16E H 0.7781 0.4443 0.5247 0.156 Uiso 0.393(13) 1 calc PR A 2
H16F H 0.7421 0.4874 0.3889 0.156 Uiso 0.393(13) 1 calc PR A 2
C17B C 0.5318(14) 0.4082(8) 0.4185(13) 0.073(4) Uiso 0.393(13) 1 d P A 2
H17D H 0.5406 0.4149 0.5133 0.109 Uiso 0.393(13) 1 calc PR A 2
H17E H 0.4609 0.3720 0.3905 0.109 Uiso 0.393(13) 1 calc PR A 2
H17F H 0.5085 0.4557 0.3749 0.109 Uiso 0.393(13) 1 calc PR A 2
C18 C 0.7111(5) -0.1781(2) 0.2612(4) 0.0777(12) Uani 1 1 d . . .
H18A H 0.8093 -0.1737 0.2806 0.117 Uiso 1 1 calc R . .
H18B H 0.6877 -0.2212 0.2049 0.117 Uiso 1 1 calc R . .
H18C H 0.6737 -0.1843 0.3429 0.117 Uiso 1 1 calc R . .
C19 C 0.4942(4) -0.1132(3) 0.1597(4) 0.0828(13) Uani 1 1 d . . .
H19A H 0.4571 -0.1209 0.2413 0.124 Uiso 1 1 calc R . .
H19B H 0.4698 -0.1551 0.1008 0.124 Uiso 1 1 calc R . .
H19C H 0.4573 -0.0674 0.1180 0.124 Uiso 1 1 calc R . .
C20 C 0.7101(4) -0.0997(2) 0.0579(3) 0.0683(10) Uani 1 1 d . . .
H20A H 0.6701 -0.0565 0.0098 0.102 Uiso 1 1 calc R . .
H20B H 0.6884 -0.1445 0.0055 0.102 Uiso 1 1 calc R . .
H20C H 0.8080 -0.0937 0.0759 0.102 Uiso 1 1 calc R . .
S1 S 0.88966(16) 0.41838(8) 0.8031(2) 0.1390(7) Uani 1 1 d . . .
S2 S 1.13898(12) 0.31173(6) 0.25807(12) 0.0758(3) Uani 1 1 d . . .
S3 S 0.43642(11) 0.09634(7) 0.87596(10) 0.0802(3) Uani 1 1 d . . .
N5 N 0.8069(3) 0.28969(17) 0.6607(3) 0.0529(8) Uani 1 1 d . . .
N6 N 0.9246(3) 0.28471(17) 0.4015(3) 0.0629(8) Uani 1 1 d . . .
N7 N 0.6438(3) 0.15449(19) 0.7478(3) 0.0655(9) Uani 1 1 d . . .
C21 C 0.8423(4) 0.3432(3) 0.7210(4) 0.0661(12) Uani 1 1 d . A .
C22 C 1.0145(4) 0.29503(18) 0.3423(3) 0.0495(8) Uani 1 1 d . A .
C23 C 0.5566(4) 0.12979(19) 0.7997(3) 0.0508(8) Uani 1 1 d . A .
O2 O 1.0347(2) 0.19677(15) 0.6390(2) 0.0591(7) Uani 1 1 d D . .
H2A H 1.018(4) 0.2272(18) 0.577(3) 0.071 Uiso 1 1 d D . .
C24 C 1.1186(4) 0.1453(3) 0.5821(4) 0.0857(14) Uani 1 1 d . A .
H24A H 1.1518 0.1074 0.6467 0.129 Uiso 1 1 calc R . .
H24B H 1.1950 0.1717 0.5547 0.129 Uiso 1 1 calc R . .
H24C H 1.0661 0.1215 0.5060 0.129 Uiso 1 1 calc R . .
O3 O 0.3471(3) 0.1732(2) 0.3364(4) 0.1139(11) Uani 1 1 d D . .
H3 H 0.283(5) 0.206(3) 0.355(6) 0.171 Uiso 1 1 d D . .
C25 C 0.3071(6) 0.1016(4) 0.2899(7) 0.143(2) Uani 1 1 d . . .
H25A H 0.3577 0.0641 0.3455 0.214 Uiso 1 1 calc R . .
H25B H 0.3255 0.0960 0.1999 0.214 Uiso 1 1 calc R . .
H25C H 0.2106 0.0951 0.2922 0.214 Uiso 1 1 calc R . .

loop_
_atom_site_aniso_label
_atom_site_aniso_U_11
_atom_site_aniso_U_22
_atom_site_aniso_U_33
_atom_site_aniso_U_23
_atom_site_aniso_U_13
_atom_site_aniso_U_12
Ni2 0.0513(3) 0.0442(2) 0.0410(2) -0.00408(18) 0.00567(18) -0.0029(2)
Ni1 0.0505(3) 0.0378(2) 0.0508(2) 0.0022(2) 0.00815(19) 0.0033(2)
O1 0.0567(14) 0.0404(13) 0.0400(10) 0.0005(10) -0.0002(10) 0.0019(11)
O1W 0.0565(17) 0.0587(19) 0.0689(16) 0.0111(12) 0.0138(13) 0.0079(12)
N2 0.0714(19) 0.0440(16) 0.0387(14) 0.0026(12) -0.0042(13) -0.0033(15)
N3 0.065(2) 0.0391(17) 0.073(2) 0.0022(15) 0.0130(16) 0.0072(15)
N4 0.070(2) 0.0623(19) 0.0463(14) -0.0097(16) 0.0083(13) -0.0108(18)
C1 0.044(2) 0.0354(18) 0.0388(16) -0.0055(13) 0.0050(14) 0.0050(14)
C2 0.045(2) 0.0459(19) 0.0432(16) -0.0010(14) 0.0035(14) 0.0015(15)
C3 0.045(2) 0.059(2) 0.0437(17) -0.0041(16) 0.0032(14) 0.0011(17)
C4 0.050(2) 0.0429(19) 0.0435(17) -0.0066(14) 0.0058(15) -0.0006(15)
C5 0.057(2) 0.052(2) 0.0558(19) -0.0190(16) 0.0090(16) -0.0054(17)
C6 0.056(2) 0.0373(18) 0.0537(19) 0.0010(14) 0.0045(17) 0.0007(15)
C7 0.049(2) 0.0378(18) 0.0417(16) 0.0004(13) 0.0013(14) 0.0045(15)
C8 0.070(2) 0.0348(18) 0.0504(19) 0.0048(14) -0.0002(17) 0.0050(16)
C9 0.110(3) 0.066(3) 0.047(2) 0.0041(18) -0.015(2) 0.002(2)
C10 0.118(4) 0.079(3) 0.0411(19) 0.0046(19) -0.004(2) -0.014(3)
C11 0.071(3) 0.113(4) 0.053(2) -0.011(2) -0.0031(19) -0.011(2)
C12 0.100(3) 0.117(4) 0.057(2) -0.029(2) 0.020(2) -0.008(3)
C13 0.063(2) 0.048(2) 0.0374(15) 0.0045(17) 0.0045(14) 0.010(2)
N1 0.068(2) 0.0466(18) 0.0462(15) 0.0083(13) 0.0051(14) 0.0129(15)
C14 0.124(4) 0.059(3) 0.068(3) 0.018(2) -0.004(3) 0.028(3)
C15 0.096(7) 0.051(4) 0.072(5) 0.007(3) -0.005(5) 0.018(4)
C16 0.085(6) 0.036(4) 0.159(11) 0.042(5) 0.022(6) 0.002(4)
C17 0.087(6) 0.052(4) 0.098(6) -0.002(4) 0.011(5) 0.027(4)
C15B 0.078(10) 0.059(7) 0.075(7) 0.027(6) 0.020(7) 0.020(7)
C18 0.115(4) 0.046(2) 0.072(3) -0.0122(18) 0.013(2) -0.002(2)
C19 0.070(3) 0.093(3) 0.085(3) -0.037(2) 0.011(2) -0.023(2)
C20 0.077(3) 0.067(3) 0.062(2) -0.0209(19) 0.0162(19) -0.007(2)
S1 0.1037(11) 0.0770(9) 0.2138(18) -0.0718(11) -0.0526(11) 0.0120(8)
S2 0.0819(8) 0.0625(7) 0.0918(7) -0.0138(6) 0.0421(6) -0.0102(6)
S3 0.0646(7) 0.1064(10) 0.0699(6) 0.0152(6) 0.0106(5) -0.0194(6)
N5 0.0539(19) 0.046(2) 0.0589(17) -0.0116(14) 0.0096(14) -0.0008(14)
N6 0.060(2) 0.057(2) 0.075(2) 0.0083(16) 0.0199(17) 0.0049(16)
N7 0.067(2) 0.071(2) 0.0594(17) 0.0016(16) 0.0134(16) -0.0111(17)
C21 0.049(3) 0.057(3) 0.089(3) -0.010(2) -0.001(2) 0.0076(19)
C22 0.058(2) 0.0378(19) 0.0520(18) -0.0021(13) 0.0060(18) 0.0014(15)
C23 0.055(2) 0.050(2) 0.0440(18) -0.0002(15) -0.0041(16) 0.0003(17)
O2 0.0515(16) 0.0698(18) 0.0562(14) 0.0038(11) 0.0088(12) 0.0053(13)
C24 0.071(3) 0.097(4) 0.092(3) 0.003(3) 0.022(2) 0.020(2)
O3 0.081(2) 0.103(3) 0.154(3) -0.007(3) 0.006(2) -0.006(2)
C25 0.123(5) 0.101(5) 0.209(7) -0.029(5) 0.039(5) -0.016(4)

loop_
_atom_type_symbol
_atom_type_description
_atom_type_scat_dispersion_real
_atom_type_scat_dispersion_imag
_atom_type_scat_source
C C 0.0033 0.0016 'International Tables Vol C Tables 4.2.6.8 and 6.1.1.4'
H H 0.0000 0.0000 'International Tables Vol C Tables 4.2.6.8 and 6.1.1.4'
N N 0.0061 0.0033 'International Tables Vol C Tables 4.2.6.8 and 6.1.1.4'
O O 0.0106 0.0060 'International Tables Vol C Tables 4.2.6.8 and 6.1.1.4'
S S 0.1246 0.1234 'International Tables Vol C Tables 4.2.6.8 and 6.1.1.4'
Ni Ni 0.3393 1.1124 'International Tables Vol C Tables 4.2.6.8 and 6.1.1.4'

loop_
_geom_angle_atom_site_label_1
_geom_angle_atom_site_label_2
_geom_angle_atom_site_label_3
_geom_angle
N2 Ni2 O1 90.28(9)
N2 Ni2 N7 92.80(13)
O1 Ni2 N7 91.84(10)
N2 Ni2 N4 83.72(11)
O1 Ni2 N4 173.24(11)
N7 Ni2 N4 91.57(11)
N2 Ni2 O2 92.49(11)
O1 Ni2 O2 84.49(9)
N7 Ni2 O2 173.58(11)
N4 Ni2 O2 92.63(10)
N2 Ni2 N5 171.11(11)
O1 Ni2 N5 82.86(10)
N7 Ni2 N5 93.07(12)
N4 Ni2 N5 102.78(13)
O2 Ni2 N5 81.26(10)
N1 Ni1 O1 89.59(10)
N1 Ni1 N6 93.22(12)
O1 Ni1 N6 90.55(10)
N1 Ni1 O1W 89.53(11)
O1 Ni1 O1W 86.17(9)
N6 Ni1 O1W 175.70(11)
N1 Ni1 N5 171.63(12)
O1 Ni1 N5 83.15(10)
N6 Ni1 N5 91.01(12)
O1W Ni1 N5 85.85(11)
N1 Ni1 N3 83.87(12)
O1 Ni1 N3 172.62(10)
N6 Ni1 N3 93.21(12)
O1W Ni1 N3 90.36(11)
N5 Ni1 N3 103.12(12)
C1 O1 Ni2 128.55(19)
C1 O1 Ni1 129.80(19)
Ni2 O1 Ni1 100.87(10)
Ni1 O1W H12 130(3)
Ni1 O1W H11 106(3)
H12 O1W H11 95(4)
C8 N2 C9 119.9(3)
C8 N2 Ni2 126.4(2)
C9 N2 Ni2 113.5(2)
C16 N3 C17B 122.5(6)
C16 N3 C17 107.3(6)
C17B N3 C17 30.7(4)
C16 N3 C16B 32.2(7)
C17B N3 C16B 107.3(9)
C17 N3 C16B 82.0(7)
C16 N3 C15 112.3(6)
C17B N3 C15 75.2(5)
C17 N3 C15 105.8(5)
C16B N3 C15 140.4(7)
C16 N3 C15B 76.4(6)
C17B N3 C15B 111.8(7)
C17 N3 C15B 138.5(6)
C16B N3 C15B 108.6(8)
C15 N3 C15B 41.4(5)
C16 N3 Ni1 116.4(3)
C17B N3 Ni1 117.1(5)
C17 N3 Ni1 112.5(3)
C16B N3 Ni1 110.6(7)
C15 N3 Ni1 102.1(3)
C15B N3 Ni1 101.2(4)
C11 N4 C10 112.0(3)
C11 N4 C12 108.0(3)
C10 N4 C12 107.5(3)
C11 N4 Ni2 113.5(2)
C10 N4 Ni2 102.4(2)
C12 N4 Ni2 113.2(2)
O1 C1 C2 121.6(3)
O1 C1 C7 122.1(3)
C2 C1 C7 116.3(3)
C3 C2 C1 119.8(3)
C3 C2 C13 115.6(3)
C1 C2 C13 124.6(3)
C4 C3 C2 124.3(3)
C4 C3 H3A 117.9
C2 C3 H3A 117.9
C6 C4 C3 115.2(3)
C6 C4 C5 123.9(3)
C3 C4 C5 121.0(3)
C18 C5 C4 111.7(3)
C18 C5 C20 108.4(3)
C4 C5 C20 109.7(3)
C18 C5 C19 109.9(3)
C4 C5 C19 108.4(3)
C20 C5 C19 108.7(3)
C4 C6 C7 124.5(3)
C4 C6 H6 117.7
C7 C6 H6 117.7
C6 C7 C1 119.9(3)
C6 C7 C8 115.5(3)
C1 C7 C8 124.5(3)
N2 C8 C7 126.8(3)
N2 C8 H8 116.6
C7 C8 H8 116.6
N2 C9 C10 107.4(3)
N2 C9 H9A 110.2
C10 C9 H9A 110.2
N2 C9 H9B 110.2
C10 C9 H9B 110.2
H9A C9 H9B 108.5
N4 C10 C9 110.8(3)
N4 C10 H10A 109.5
C9 C10 H10A 109.5
N4 C10 H10B 109.5
C9 C10 H10B 109.5
H10A C10 H10B 108.1
N4 C11 H11A 109.5
N4 C11 H11B 109.5
H11A C11 H11B 109.5
N4 C11 H11C 109.5
H11A C11 H11C 109.5
H11B C11 H11C 109.5
N4 C12 H12A 109.5
N4 C12 H12B 109.5
H12A C12 H12B 109.5
N4 C12 H12C 109.5
H12A C12 H12C 109.5
H12B C12 H12C 109.5
N1 C13 C2 126.5(3)
N1 C13 H13 116.7
C2 C13 H13 116.7
C13 N1 C14 119.4(3)
C13 N1 Ni1 127.8(2)
C14 N1 Ni1 112.6(3)
C15 C14 C15B 43.9(5)
C15 C14 N1 112.1(4)
C15B C14 N1 111.0(6)
C15 C14 H14A 109.2
C15B C14 H14A 68.6
N1 C14 H14A 109.2
C15 C14 H14B 109.2
C15B C14 H14B 138.3
N1 C14 H14B 109.2
H14A C14 H14B 107.9
C15 C14 H14C 136.9
C15B C14 H14C 109.4
N1 C14 H14C 109.4
H14A C14 H14C 44.4
H14B C14 H14C 66.1
C15 C14 H14D 68.1
C15B C14 H14D 109.4
N1 C14 H14D 109.4
H14A C14 H14D 138.8
H14B C14 H14D 44.8
H14C C14 H14D 108.0
C14 C15 N3 114.5(7)
C14 C15 H15A 108.6
N3 C15 H15A 108.6
C14 C15 H15B 108.6
N3 C15 H15B 108.6
H15A C15 H15B 107.6
C14 C15 H15C 96.1
N3 C15 H15C 96.6
H15A C15 H15C 132.0
H15B C15 H15C 24.4
N3 C16 H16A 109.5
N3 C16 H16B 109.5
H16A C16 H16B 109.5
N3 C16 H16C 109.5
H16A C16 H16C 109.5
H16B C16 H16C 109.5
N3 C17 H17A 109.5
N3 C17 H17B 109.5
H17A C17 H17B 109.5
N3 C17 H17C 109.5
H17A C17 H17C 109.5
H17B C17 H17C 109.5
C14 C15B N3 112.4(9)
C14 C15B H15C 103.1
N3 C15B H15C 105.0
C14 C15B H15D 111.9
N3 C15B H15D 112.7
H15C C15B H15D 111.2
N3 C16B H16D 109.5
N3 C16B H16E 109.5
H16D C16B H16E 109.5
N3 C16B H16F 109.5
H16D C16B H16F 109.5
H16E C16B H16F 109.5
N3 C17B H17D 109.5
N3 C17B H17E 109.5
H17D C17B H17E 109.5
N3 C17B H17F 109.5
H17D C17B H17F 109.5
H17E C17B H17F 109.5
C5 C18 H18A 109.5
C5 C18 H18B 109.5
H18A C18 H18B 109.5
C5 C18 H18C 109.5
H18A C18 H18C 109.5
H18B C18 H18C 109.5
C5 C19 H19A 109.5
C5 C19 H19B 109.5
H19A C19 H19B 109.5
C5 C19 H19C 109.5
H19A C19 H19C 109.5
H19B C19 H19C 109.5
C5 C20 H20A 109.5
C5 C20 H20B 109.5
H20A C20 H20B 109.5
C5 C20 H20C 109.5
H20A C20 H20C 109.5
H20B C20 H20C 109.5
C21 N5 Ni1 133.2(3)
C21 N5 Ni2 132.3(3)
Ni1 N5 Ni2 93.02(12)
C22 N6 Ni1 163.3(3)
C23 N7 Ni2 158.8(3)
N5 C21 S1 179.0(4)
N6 C22 S2 178.5(3)
N7 C23 S3 178.5(3)
C24 O2 Ni2 125.3(3)
C24 O2 H2A 100(3)
Ni2 O2 H2A 106(3)
O2 C24 H24A 109.5
O2 C24 H24B 109.5
H24A C24 H24B 109.5
O2 C24 H24C 109.5
H24A C24 H24C 109.5
H24B C24 H24C 109.5
C25 O3 H3 120(4)
O3 C25 H25A 109.5
O3 C25 H25B 109.5
H25A C25 H25B 109.5
O3 C25 H25C 109.5
H25A C25 H25C 109.5
H25B C25 H25C 109.5

loop_
_geom_bond_atom_site_label_1
_geom_bond_atom_site_label_2
_geom_bond_distance
Ni2 N2 1.988(3)
Ni2 O1 2.032(2)
Ni2 N7 2.072(3)
Ni2 N4 2.148(3)
Ni2 O2 2.151(2)
Ni2 N5 2.168(3)
Ni1 N1 1.986(3)
Ni1 O1 2.035(2)
Ni1 N6 2.081(3)
Ni1 O1W 2.120(3)
Ni1 N5 2.154(3)
Ni1 N3 2.159(3)
O1 C1 1.304(4)
O1W H12 0.882(19)
O1W H11 0.791(18)
N2 C8 1.279(4)
N2 C9 1.472(4)
N3 C16 1.451(8)
N3 C17B 1.456(13)
N3 C17 1.483(8)
N3 C16B 1.503(18)
N3 C15 1.505(8)
N3 C15B 1.510(12)
N4 C11 1.469(5)
N4 C10 1.480(5)
N4 C12 1.481(5)
C1 C2 1.425(4)
C1 C7 1.426(4)
C2 C3 1.394(5)
C2 C13 1.456(5)
C3 C4 1.381(4)
C3 H3A 0.9300
C4 C6 1.372(4)
C4 C5 1.535(4)
C5 C18 1.521(5)
C5 C20 1.538(5)
C5 C19 1.542(5)
C6 C7 1.391(4)
C6 H6 0.9300
C7 C8 1.453(4)
C8 H8 0.9300
C9 C10 1.520(5)
C9 H9A 0.9700
C9 H9B 0.9700
C10 H10A 0.9700
C10 H10B 0.9700
C11 H11A 0.9600
C11 H11B 0.9600
C11 H11C 0.9600
C12 H12A 0.9600
C12 H12B 0.9600
C12 H12C 0.9600
C13 N1 1.263(5)
C13 H13 0.9300
N1 C14 1.466(5)
C14 C15 1.409(9)
C14 C15B 1.440(15)
C14 H14A 0.9700
C14 H14B 0.9700
C14 H14C 0.9700
C14 H14D 0.9700
C15 H15A 0.9700
C15 H15B 0.9700
C15 H15C 1.1544
C16 H16A 0.9600
C16 H16B 0.9600
C16 H16C 0.9600
C17 H17A 0.9600
C17 H17B 0.9600
C17 H17C 0.9600
C15B H15C 0.9772
C15B H15D 0.9157
C16B H16D 0.9600
C16B H16E 0.9600
C16B H16F 0.9600
C17B H17D 0.9600
C17B H17E 0.9600
C17B H17F 0.9600
C18 H18A 0.9600
C18 H18B 0.9600
C18 H18C 0.9600
C19 H19A 0.9600
C19 H19B 0.9600
C19 H19C 0.9600
C20 H20A 0.9600
C20 H20B 0.9600
C20 H20C 0.9600
S1 C21 1.601(5)
S2 C22 1.617(4)
S3 C23 1.615(4)
N5 C21 1.152(5)
N6 C22 1.152(4)
N7 C23 1.154(4)
O2 C24 1.407(5)
O2 H2A 0.829(18)
C24 H24A 0.9600
C24 H24B 0.9600
C24 H24C 0.9600
O3 C25 1.389(6)
O3 H3 0.90(2)
C25 H25A 0.9600
C25 H25B 0.9600
C25 H25C 0.9600

loop_
_geom_torsion_atom_site_label_1
_geom_torsion_atom_site_label_2
_geom_torsion_atom_site_label_3
_geom_torsion_atom_site_label_4
_geom_torsion
N2 Ni2 O1 C1 12.7(3)
N7 Ni2 O1 C1 -80.1(3)
N4 Ni2 O1 C1 40.1(10)
O2 Ni2 O1 C1 105.1(3)
N5 Ni2 O1 C1 -173.0(3)
N2 Ni2 O1 Ni1 -176.75(11)
N7 Ni2 O1 Ni1 90.44(12)
N4 Ni2 O1 Ni1 -149.3(9)
O2 Ni2 O1 Ni1 -84.28(10)
N5 Ni2 O1 Ni1 -2.43(11)
N1 Ni1 O1 C1 -3.0(3)
N6 Ni1 O1 C1 -96.2(3)
O1W Ni1 O1 C1 86.6(3)
N5 Ni1 O1 C1 172.8(3)
N3 Ni1 O1 C1 24.5(9)
N1 Ni1 O1 Ni2 -173.39(11)
N6 Ni1 O1 Ni2 93.40(11)
O1W Ni1 O1 Ni2 -83.83(10)
N5 Ni1 O1 Ni2 2.44(11)
N3 Ni1 O1 Ni2 -145.9(8)
O1 Ni2 N2 C8 -9.6(3)
N7 Ni2 N2 C8 82.3(3)
N4 Ni2 N2 C8 173.5(3)
O2 Ni2 N2 C8 -94.1(3)
N5 Ni2 N2 C8 -49.0(10)
O1 Ni2 N2 C9 174.0(3)
N7 Ni2 N2 C9 -94.1(3)
N4 Ni2 N2 C9 -2.8(3)
O2 Ni2 N2 C9 89.5(3)
N5 Ni2 N2 C9 134.6(8)
N1 Ni1 N3 C16 -103.6(7)
O1 Ni1 N3 C16 -131.2(10)
N6 Ni1 N3 C16 -10.7(7)
O1W Ni1 N3 C16 166.9(7)
N5 Ni1 N3 C16 81.1(7)
N1 Ni1 N3 C17B 98.4(7)
O1 Ni1 N3 C17B 70.8(11)
N6 Ni1 N3 C17B -168.7(7)
O1W Ni1 N3 C17B 8.9(7)
N5 Ni1 N3 C17B -76.9(7)
N1 Ni1 N3 C17 132.0(5)
O1 Ni1 N3 C17 104.4(9)
N6 Ni1 N3 C17 -135.1(5)
O1W Ni1 N3 C17 42.5(5)
N5 Ni1 N3 C17 -43.3(5)
N1 Ni1 N3 C16B -138.2(8)
O1 Ni1 N3 C16B -165.8(10)
N6 Ni1 N3 C16B -45.3(8)
O1W Ni1 N3 C16B 132.3(8)
N5 Ni1 N3 C16B 46.5(8)
N1 Ni1 N3 C15 19.0(5)
O1 Ni1 N3 C15 -8.6(10)
N6 Ni1 N3 C15 111.9(5)
O1W Ni1 N3 C15 -70.5(5)
N5 Ni1 N3 C15 -156.3(5)
N1 Ni1 N3 C15B -23.3(7)
O1 Ni1 N3 C15B -50.9(11)
N6 Ni1 N3 C15B 69.6(7)
O1W Ni1 N3 C15B -112.8(7)
N5 Ni1 N3 C15B 161.4(7)
N2 Ni2 N4 C11 97.4(3)
O1 Ni2 N4 C11 69.8(10)
N7 Ni2 N4 C11 -170.0(3)
O2 Ni2 N4 C11 5.2(3)
N5 Ni2 N4 C11 -76.5(3)
N2 Ni2 N4 C10 -23.5(3)
O1 Ni2 N4 C10 -51.2(10)
N7 Ni2 N4 C10 69.1(3)
O2 Ni2 N4 C10 -115.7(3)
N5 Ni2 N4 C10 162.6(3)
N2 Ni2 N4 C12 -139.0(3)
O1 Ni2 N4 C12 -166.6(8)
N7 Ni2 N4 C12 -46.3(3)
O2 Ni2 N4 C12 128.8(3)
N5 Ni2 N4 C12 47.2(3)
Ni2 O1 C1 C2 171.2(2)
Ni1 O1 C1 C2 3.2(5)
Ni2 O1 C1 C7 -10.9(5)
Ni1 O1 C1 C7 -178.8(2)
O1 C1 C2 C3 179.3(3)
C7 C1 C2 C3 1.2(5)
O1 C1 C2 C13 -2.9(5)
C7 C1 C2 C13 179.1(3)
C1 C2 C3 C4 -0.5(5)
C13 C2 C3 C4 -178.5(3)
C2 C3 C4 C6 -0.5(5)
C2 C3 C4 C5 178.3(3)
C6 C4 C5 C18 -6.9(5)
C3 C4 C5 C18 174.4(3)
C6 C4 C5 C20 -127.1(4)
C3 C4 C5 C20 54.2(4)
C6 C4 C5 C19 114.3(4)
C3 C4 C5 C19 -64.4(4)
C3 C4 C6 C7 0.8(5)
C5 C4 C6 C7 -178.0(3)
C4 C6 C7 C1 0.0(5)
C4 C6 C7 C8 178.9(3)
O1 C1 C7 C6 -179.0(3)
C2 C1 C7 C6 -1.0(5)
O1 C1 C7 C8 2.1(5)
C2 C1 C7 C8 -179.8(3)
C9 N2 C8 C7 -178.4(4)
Ni2 N2 C8 C7 5.5(5)
C6 C7 C8 N2 -178.2(4)
C1 C7 C8 N2 0.7(6)
C8 N2 C9 C10 -148.2(4)
Ni2 N2 C9 C10 28.4(4)
C11 N4 C10 C9 -75.8(4)
C12 N4 C10 C9 165.7(3)
Ni2 N4 C10 C9 46.1(4)
N2 C9 C10 N4 -51.1(5)
C3 C2 C13 N1 -178.5(3)
C1 C2 C13 N1 3.5(6)
C2 C13 N1 C14 -178.2(4)
C2 C13 N1 Ni1 -4.3(5)
O1 Ni1 N1 C13 3.4(3)
N6 Ni1 N1 C13 93.9(3)
O1W Ni1 N1 C13 -82.8(3)
N5 Ni1 N1 C13 -26.3(10)
N3 Ni1 N1 C13 -173.2(3)
O1 Ni1 N1 C14 177.6(3)
N6 Ni1 N1 C14 -91.9(3)
O1W Ni1 N1 C14 91.4(3)
N5 Ni1 N1 C14 147.9(8)
N3 Ni1 N1 C14 1.0(3)
C13 N1 C14 C15 151.3(7)
Ni1 N1 C14 C15 -23.4(8)
C13 N1 C14 C15B -161.3(8)
Ni1 N1 C14 C15B 24.0(9)
C15B C14 C15 N3 -54.6(9)
N1 C14 C15 N3 43.2(11)
C16 N3 C15 C14 86.7(9)
C17B N3 C15 C14 -153.8(10)
C17 N3 C15 C14 -156.5(8)
C16B N3 C15 C14 106.8(13)
C15B N3 C15 C14 54.6(9)
Ni1 N3 C15 C14 -38.6(9)
C15 C14 C15B N3 53.1(9)
N1 C14 C15B N3 -47.4(13)
C16 N3 C15B C14 158.7(12)
C17B N3 C15B C14 -81.4(12)
C17 N3 C15B C14 -100.4(11)
C16B N3 C15B C14 160.4(11)
C15 N3 C15B C14 -51.7(10)
Ni1 N3 C15B C14 44.0(11)
N1 Ni1 N5 C21 -165.4(7)
O1 Ni1 N5 C21 164.7(4)
N6 Ni1 N5 C21 74.2(4)
O1W Ni1 N5 C21 -108.7(4)
N3 Ni1 N5 C21 -19.3(4)
N1 Ni1 N5 Ni2 27.7(9)
O1 Ni1 N5 Ni2 -2.25(10)
N6 Ni1 N5 Ni2 -92.68(12)
O1W Ni1 N5 Ni2 84.38(11)
N3 Ni1 N5 Ni2 173.78(11)
N2 Ni2 N5 C21 -125.0(8)
O1 Ni2 N5 C21 -164.9(4)
N7 Ni2 N5 C21 103.7(4)
N4 Ni2 N5 C21 11.4(4)
O2 Ni2 N5 C21 -79.4(4)
N2 Ni2 N5 Ni1 42.1(9)
O1 Ni2 N5 Ni1 2.26(10)
N7 Ni2 N5 Ni1 -89.22(12)
N4 Ni2 N5 Ni1 178.47(11)
O2 Ni2 N5 Ni1 87.74(10)
N1 Ni1 N6 C22 24.8(10)
O1 Ni1 N6 C22 114.4(10)
O1W Ni1 N6 C22 154.6(13)
N5 Ni1 N6 C22 -162.4(10)
N3 Ni1 N6 C22 -59.2(10)
N2 Ni2 N7 C23 39.5(8)
O1 Ni2 N7 C23 129.9(8)
N4 Ni2 N7 C23 -44.3(8)
O2 Ni2 N7 C23 -175.1(8)
N5 Ni2 N7 C23 -147.2(8)
Ni1 N5 C21 S1 33(26)
Ni2 N5 C21 S1 -164(26)
Ni1 N6 C22 S2 60(13)
Ni2 N7 C23 S3 70(14)
N2 Ni2 O2 C24 20.1(3)
O1 Ni2 O2 C24 -69.9(3)
N7 Ni2 O2 C24 -125.3(10)
N4 Ni2 O2 C24 103.9(3)
N5 Ni2 O2 C24 -153.5(3)
